data_4307351
loop_
_publ_author_name
'Timothy J. Boyle'
'Robin M. Sewell'
'Leigh Anna M. Ottley'
'Harry D. Pratt'
'Christopher J. Quintana'
'Scott D. Bunge'

_publ_contact_author_address '1001 University Blvd, Albuquerque, NM 87106'
_publ_contact_author_email tjboyle@sandia.gov
_publ_contact_author_fax '(505) 272-7336'
_publ_contact_author_name 'Timothy J. Boyle et.al.'
_publ_section_title
;
Controlled Synthesis of a Structurally Characterized Family of Sterically
Constrained Heterocyclic Alkoxy-Modified Titanium Alkoxides
;
_journal_name_full 'Inorganic Chemistry'
_journal_page_first 1825
_journal_page_last 1835
_journal_paper_doi 10.1021/ic0618798
_journal_volume 46
_journal_year 2007
_chemical_formula_sum 'C30 H34 N2 O4 Ti'
_chemical_formula_weight 534.49
_chemical_name_common '(10) Ti(OPy)2(oPP)2'
_chemical_name_systematic
; 
 ? 
;
_space_group_IT_number 14
_symmetry_cell_setting monoclinic
_symmetry_space_group_name_Hall '-P 2ybc'
_symmetry_space_group_name_H-M 'P 1 21/c 1'
_atom_sites_solution_hydrogens geom
_atom_sites_solution_primary direct
_atom_sites_solution_secondary difmap
_audit_creation_method SHELXL-97
_cell_angle_alpha 90.00
_cell_angle_beta 97.499(2)
_cell_angle_gamma 90.00
_cell_formula_units_Z 4
_cell_length_a 12.1440(17)
_cell_length_b 14.409(2)
_cell_length_c 16.027(2)
_cell_measurement_reflns_used 2608
_cell_measurement_temperature 173(2)
_cell_measurement_theta_max 20.14
_cell_measurement_theta_min 2.20
_cell_volume 2780.5(6)
_computing_cell_refinement 'Bruker SMART'
_computing_data_collection 'Bruker SMART'
_computing_data_reduction 'Bruker SAINT'
_computing_molecular_graphics 'Bruker SHELXTL'
_computing_publication_material 'Bruker SHELXTL'
_computing_structure_refinement 'SHELXL-97 (Sheldrick, 1997)'
_computing_structure_solution 'SHELXS-97 (Sheldrick, 1990)'
_diffrn_ambient_temperature 173(2)
_diffrn_measured_fraction_theta_full 0.996
_diffrn_measured_fraction_theta_max 0.996
_diffrn_measurement_device_type 'CCD area detector'
_diffrn_measurement_method 'phi and omega scans'
_diffrn_radiation_monochromator graphite
_diffrn_radiation_source 'fine-focus sealed tube'
_diffrn_radiation_type MoK\a
_diffrn_radiation_wavelength 0.71073
_diffrn_reflns_av_R_equivalents 0.0592
_diffrn_reflns_av_sigmaI/netI 0.0589
_diffrn_reflns_limit_h_max 14
_diffrn_reflns_limit_h_min -14
_diffrn_reflns_limit_k_max 17
_diffrn_reflns_limit_k_min -17
_diffrn_reflns_limit_l_max 19
_diffrn_reflns_limit_l_min -19
_diffrn_reflns_number 19823
_diffrn_reflns_theta_full 25.49
_diffrn_reflns_theta_max 25.49
_diffrn_reflns_theta_min 1.69
_exptl_absorpt_coefficient_mu 0.345
_exptl_absorpt_correction_T_max 0.963
_exptl_absorpt_correction_T_min 0.940
_exptl_absorpt_correction_type empirical
_exptl_absorpt_process_details SADABS
_exptl_crystal_colour yellow
_exptl_crystal_density_diffrn 1.277
_exptl_crystal_density_meas ?
_exptl_crystal_density_method 'not measured'
_exptl_crystal_description prismatic
_exptl_crystal_F_000 1128
_exptl_crystal_size_max 0.25
_exptl_crystal_size_mid 0.15
_exptl_crystal_size_min 0.11
_refine_diff_density_max 0.563
_refine_diff_density_min -0.224
_refine_diff_density_rms 0.066
_refine_ls_extinction_method none
_refine_ls_goodness_of_fit_ref 1.075
_refine_ls_hydrogen_treatment constr
_refine_ls_matrix_type full
_refine_ls_number_parameters 338
_refine_ls_number_reflns 5154
_refine_ls_number_restraints 0
_refine_ls_restrained_S_all 1.075
_refine_ls_R_factor_all 0.0989
_refine_ls_R_factor_gt 0.0660
_refine_ls_shift/su_max 0.001
_refine_ls_shift/su_mean 0.000
_refine_ls_structure_factor_coef Fsqd
_refine_ls_weighting_details 'calc w=1/[\s^2^(Fo^2^)+(0.0703P)^2^+1.1437P] where P=(Fo^2^+2Fc^2^)/3'
_refine_ls_weighting_scheme calc
_refine_ls_wR_factor_gt 0.1416
_refine_ls_wR_factor_ref 0.1568
_reflns_number_gt 3678
_reflns_number_total 5154
_reflns_threshold_expression >2sigma(I)
_cod_data_source_file ic0618798si20061106_104430_07.cif
_cod_data_source_block 6ag291s
_cod_depositor_comments
;
The following automatic conversions were performed:
'_symmetry_cell_setting' value 'Monoclinic' changed to 'monoclinic'
according to '/home/saulius/struct/CIF-dictionaries/cif_core.dic'
dictionary named 'cif_core.dic' version 2.4.1 from 2010-06-29.

Automatic conversion script
Id: cif_fix_enum 1527 2010-12-29 10:47:43Z saulius 

The following automatic conversions were performed:

'_exptl_crystal_density_meas' value 'not_measured' was changed to '?'
- the value is perceived as not measured.

Automatic conversion script
Id: cif_fix_values 3008 2015-01-20 13:52:24Z robertas 
;
_cod_original_cell_volume 2780.6(7)
_cod_database_code 4307351

loop_
_symmetry_equiv_pos_as_xyz
'x, y, z'
'-x, y+1/2, -z+1/2'
'-x, -y, -z'
'x, -y-1/2, z-1/2'

loop_
_atom_site_label
_atom_site_type_symbol
_atom_site_fract_x
_atom_site_fract_y
_atom_site_fract_z
_atom_site_U_iso_or_equiv
_atom_site_adp_type
_atom_site_occupancy
_atom_site_symmetry_multiplicity
_atom_site_calc_flag
_atom_site_refinement_flags
_atom_site_disorder_assembly
_atom_site_disorder_group
Ti1 Ti 0.87745(5) 0.62523(4) 0.11551(4) 0.03221(19) Uani 1 1 d . . .
O1 O 0.78797(19) 0.72126(15) 0.06929(14) 0.0390(6) Uani 1 1 d . . .
O2 O 1.0140(2) 0.67945(16) 0.11097(17) 0.0505(7) Uani 1 1 d . . .
O3 O 0.84957(19) 0.65294(15) 0.22537(14) 0.0403(6) Uani 1 1 d . . .
O4 O 0.8839(2) 0.54903(15) 0.02212(14) 0.0409(6) Uani 1 1 d . . .
N1 N 0.9619(2) 0.51134(17) 0.19370(17) 0.0338(6) Uani 1 1 d . . .
N2 N 0.7255(2) 0.53464(19) 0.10799(18) 0.0421(7) Uani 1 1 d . . .
C1 C 1.0811(3) 0.7471(2) 0.0901(2) 0.0364(8) Uani 1 1 d . . .
C2 C 1.0667(3) 0.7857(3) 0.0105(2) 0.0513(10) Uani 1 1 d . . .
H2 H 1.0096 0.7632 -0.0307 0.062 Uiso 1 1 calc R . .
C3 C 1.1355(4) 0.8573(3) -0.0096(3) 0.0691(13) Uani 1 1 d . . .
H3 H 1.1262 0.8834 -0.0645 0.083 Uiso 1 1 calc R . .
C4 C 1.2175(4) 0.8902(3) 0.0514(3) 0.0695(13) Uani 1 1 d . . .
H4 H 1.2637 0.9402 0.0391 0.083 Uiso 1 1 calc R . .
C5 C 1.2317(3) 0.8503(3) 0.1295(3) 0.0563(11) Uani 1 1 d . . .
H5 H 1.2887 0.8736 0.1704 0.068 Uiso 1 1 calc R . .
C6 C 1.1671(3) 0.7779(2) 0.1515(2) 0.0383(8) Uani 1 1 d . . .
C7 C 1.1808(3) 0.7316(3) 0.2376(2) 0.0490(10) Uani 1 1 d . . .
H7 H 1.1044 0.7190 0.2517 0.059 Uiso 1 1 calc R . .
C8 C 1.2383(4) 0.6375(3) 0.2341(2) 0.0540(10) Uani 1 1 d . . .
H8A H 1.1948 0.5978 0.1924 0.081 Uiso 1 1 calc R . .
H8B H 1.2443 0.6078 0.2895 0.081 Uiso 1 1 calc R . .
H8C H 1.3128 0.6465 0.2182 0.081 Uiso 1 1 calc R . .
C9 C 1.2387(4) 0.7891(3) 0.3077(3) 0.0726(13) Uani 1 1 d . . .
H9A H 1.3161 0.7987 0.2985 0.109 Uiso 1 1 calc R . .
H9B H 1.2366 0.7569 0.3613 0.109 Uiso 1 1 calc R . .
H9C H 1.2014 0.8492 0.3090 0.109 Uiso 1 1 calc R . .
C10 C 0.7160(3) 0.7500(2) 0.0036(2) 0.0328(7) Uani 1 1 d . . .
C11 C 0.7317(3) 0.7257(3) -0.0780(2) 0.0440(9) Uani 1 1 d . . .
H11 H 0.7921 0.6869 -0.0871 0.053 Uiso 1 1 calc R . .
C12 C 0.6601(3) 0.7576(3) -0.1457(2) 0.0554(11) Uani 1 1 d . . .
H12 H 0.6723 0.7419 -0.2013 0.066 Uiso 1 1 calc R . .
C13 C 0.5715(3) 0.8120(3) -0.1329(3) 0.0596(12) Uani 1 1 d . . .
H13 H 0.5216 0.8336 -0.1794 0.072 Uiso 1 1 calc R . .
C14 C 0.5554(3) 0.8351(3) -0.0525(3) 0.0571(11) Uani 1 1 d . . .
H14 H 0.4930 0.8722 -0.0443 0.068 Uiso 1 1 calc R . .
C15 C 0.6268(3) 0.8061(2) 0.0179(2) 0.0392(8) Uani 1 1 d . . .
C16 C 0.6093(3) 0.8318(3) 0.1065(2) 0.0515(10) Uani 1 1 d . . .
H16 H 0.6774 0.8123 0.1444 0.062 Uiso 1 1 calc R . .
C17 C 0.5113(4) 0.7778(3) 0.1334(3) 0.0686(13) Uani 1 1 d . . .
H17A H 0.4438 0.7923 0.0951 0.103 Uiso 1 1 calc R . .
H17B H 0.5009 0.7955 0.1909 0.103 Uiso 1 1 calc R . .
H17C H 0.5265 0.7111 0.1314 0.103 Uiso 1 1 calc R . .
C18 C 0.5954(6) 0.9346(4) 0.1181(4) 0.113(2) Uani 1 1 d . . .
H18A H 0.6614 0.9672 0.1040 0.170 Uiso 1 1 calc R . .
H18B H 0.5860 0.9474 0.1768 0.170 Uiso 1 1 calc R . .
H18C H 0.5297 0.9562 0.0811 0.170 Uiso 1 1 calc R . .
C19 C 0.8826(3) 0.6000(2) 0.2972(2) 0.0479(10) Uani 1 1 d . . .
H19A H 0.8163 0.5752 0.3196 0.057 Uiso 1 1 calc R . .
H19B H 0.9240 0.6395 0.3411 0.057 Uiso 1 1 calc R . .
C20 C 0.9554(3) 0.5206(2) 0.2765(2) 0.0361(8) Uani 1 1 d . . .
C21 C 1.0101(3) 0.4610(2) 0.3359(2) 0.0434(9) Uani 1 1 d . . .
H21 H 1.0043 0.4686 0.3940 0.052 Uiso 1 1 calc R . .
C22 C 1.0727(3) 0.3907(2) 0.3086(3) 0.0466(9) Uani 1 1 d . . .
H22 H 1.1124 0.3498 0.3482 0.056 Uiso 1 1 calc R . .
C23 C 1.0779(3) 0.3793(3) 0.2240(3) 0.0514(10) Uani 1 1 d . . .
H23 H 1.1191 0.3296 0.2045 0.062 Uiso 1 1 calc R . .
C24 C 1.0224(3) 0.4416(2) 0.1678(2) 0.0457(9) Uani 1 1 d . . .
H24 H 1.0271 0.4349 0.1094 0.055 Uiso 1 1 calc R . .
C25 C 0.8139(4) 0.4756(3) -0.0052(3) 0.0621(12) Uani 1 1 d . . .
H25A H 0.8555 0.4164 0.0020 0.075 Uiso 1 1 calc R . .
H25B H 0.7863 0.4833 -0.0657 0.075 Uiso 1 1 calc R . .
C26 C 0.7173(3) 0.4730(2) 0.0450(2) 0.0492(10) Uani 1 1 d . . .
C27 C 0.6272(4) 0.4123(3) 0.0296(3) 0.0731(14) Uani 1 1 d . . .
H27 H 0.6231 0.3684 -0.0150 0.088 Uiso 1 1 calc R . .
C28 C 0.5443(4) 0.4178(4) 0.0806(4) 0.0878(18) Uani 1 1 d . . .
H28 H 0.4818 0.3776 0.0713 0.105 Uiso 1 1 calc R . .
C29 C 0.5522(4) 0.4805(4) 0.1440(4) 0.0768(15) Uani 1 1 d . . .
H29 H 0.4953 0.4850 0.1793 0.092 Uiso 1 1 calc R . .
C30 C 0.6449(3) 0.5381(3) 0.1570(3) 0.0576(11) Uani 1 1 d . . .
H30 H 0.6508 0.5813 0.2022 0.069 Uiso 1 1 calc R . .

loop_
_atom_site_aniso_label
_atom_site_aniso_U_11
_atom_site_aniso_U_22
_atom_site_aniso_U_33
_atom_site_aniso_U_23
_atom_site_aniso_U_13
_atom_site_aniso_U_12
Ti1 0.0368(4) 0.0233(3) 0.0346(3) -0.0034(3) -0.0028(3) 0.0058(3)
O1 0.0434(14) 0.0314(12) 0.0377(13) -0.0035(10) -0.0113(11) 0.0089(10)
O2 0.0396(15) 0.0369(14) 0.0711(18) 0.0106(13) -0.0072(13) -0.0001(11)
O3 0.0489(15) 0.0333(13) 0.0355(13) -0.0070(10) -0.0062(11) 0.0150(11)
O4 0.0500(15) 0.0349(13) 0.0382(13) -0.0068(10) 0.0075(11) 0.0050(11)
N1 0.0360(16) 0.0275(14) 0.0379(16) 0.0038(12) 0.0054(13) 0.0055(12)
N2 0.0461(18) 0.0360(16) 0.0426(17) 0.0003(14) -0.0002(15) 0.0012(14)
C1 0.0351(19) 0.0285(17) 0.045(2) 0.0011(15) 0.0045(16) 0.0079(15)
C2 0.055(3) 0.051(2) 0.043(2) 0.0055(18) -0.0113(19) 0.0109(19)
C3 0.076(3) 0.073(3) 0.063(3) 0.027(2) 0.024(3) 0.019(3)
C4 0.047(3) 0.068(3) 0.097(4) 0.026(3) 0.021(3) -0.005(2)
C5 0.036(2) 0.053(2) 0.078(3) 0.004(2) 0.000(2) -0.0004(18)
C6 0.0326(19) 0.0359(19) 0.046(2) -0.0048(16) 0.0032(16) 0.0101(15)
C7 0.050(2) 0.049(2) 0.045(2) -0.0018(18) -0.0046(19) 0.0051(18)
C8 0.062(3) 0.050(2) 0.047(2) 0.0010(19) -0.005(2) 0.014(2)
C9 0.092(4) 0.062(3) 0.061(3) -0.011(2) -0.001(3) -0.001(3)
C10 0.0324(18) 0.0303(17) 0.0343(19) 0.0031(14) -0.0016(15) -0.0026(14)
C11 0.031(2) 0.062(2) 0.038(2) -0.0040(17) 0.0033(16) 0.0050(17)
C12 0.044(2) 0.087(3) 0.033(2) 0.002(2) 0.0012(18) -0.008(2)
C13 0.046(3) 0.082(3) 0.045(2) 0.019(2) -0.014(2) 0.006(2)
C14 0.043(2) 0.072(3) 0.053(3) 0.002(2) -0.005(2) 0.022(2)
C15 0.035(2) 0.043(2) 0.038(2) -0.0008(16) -0.0017(16) 0.0060(16)
C16 0.045(2) 0.060(3) 0.048(2) -0.0090(19) 0.0014(19) 0.0136(19)
C17 0.056(3) 0.098(4) 0.050(3) -0.005(2) 0.003(2) 0.020(3)
C18 0.185(7) 0.066(4) 0.094(4) -0.028(3) 0.038(4) 0.000(4)
C19 0.063(3) 0.045(2) 0.0329(19) -0.0039(16) -0.0042(18) 0.0160(19)
C20 0.037(2) 0.0331(18) 0.0372(19) 0.0017(15) 0.0019(16) 0.0003(15)
C21 0.042(2) 0.044(2) 0.044(2) 0.0084(17) 0.0025(17) 0.0000(17)
C22 0.039(2) 0.038(2) 0.063(3) 0.0158(18) 0.0080(19) 0.0074(16)
C23 0.050(2) 0.037(2) 0.072(3) 0.014(2) 0.024(2) 0.0144(18)
C24 0.057(2) 0.0314(19) 0.054(2) 0.0050(17) 0.0233(19) 0.0097(17)
C25 0.094(4) 0.043(2) 0.051(3) -0.0210(19) 0.011(2) -0.007(2)
C26 0.067(3) 0.035(2) 0.042(2) 0.0009(17) -0.006(2) -0.0060(18)
C27 0.086(4) 0.054(3) 0.071(3) 0.010(2) -0.025(3) -0.027(3)
C28 0.059(3) 0.092(4) 0.103(4) 0.042(4) -0.023(3) -0.036(3)
C29 0.043(3) 0.091(4) 0.095(4) 0.027(3) 0.000(3) -0.008(3)
C30 0.053(3) 0.061(3) 0.058(3) 0.014(2) 0.005(2) 0.009(2)

loop_
_atom_type_symbol
_atom_type_description
_atom_type_scat_dispersion_real
_atom_type_scat_dispersion_imag
_atom_type_scat_source
C C 0.0033 0.0016 'International Tables Vol C Tables 4.2.6.8 and 6.1.1.4'
H H 0.0000 0.0000 'International Tables Vol C Tables 4.2.6.8 and 6.1.1.4'
N N 0.0061 0.0033 'International Tables Vol C Tables 4.2.6.8 and 6.1.1.4'
O O 0.0106 0.0060 'International Tables Vol C Tables 4.2.6.8 and 6.1.1.4'
Ti Ti 0.2776 0.4457 'International Tables Vol C Tables 4.2.6.8 and 6.1.1.4'

loop_
_geom_angle_atom_site_label_1
_geom_angle_atom_site_label_2
_geom_angle_atom_site_label_3
_geom_angle
_geom_angle_site_symmetry_1
_geom_angle_site_symmetry_3
_geom_angle_publ_flag
O2 Ti1 O1 98.72(10) . . ?
O2 Ti1 O4 94.91(12) . . ?
O1 Ti1 O4 101.68(10) . . ?
O2 Ti1 O3 102.71(12) . . ?
O1 Ti1 O3 92.75(10) . . ?
O4 Ti1 O3 155.26(10) . . ?
O2 Ti1 N1 89.08(10) . . ?
O1 Ti1 N1 167.44(10) . . ?
O4 Ti1 N1 87.34(10) . . ?
O3 Ti1 N1 75.86(10) . . ?
O2 Ti1 N2 168.32(11) . . ?
O1 Ti1 N2 88.73(10) . . ?
O4 Ti1 N2 74.67(11) . . ?
O3 Ti1 N2 85.79(11) . . ?
N1 Ti1 N2 85.23(10) . . ?
C10 O1 Ti1 146.3(2) . . ?
C1 O2 Ti1 153.8(2) . . ?
C19 O3 Ti1 126.1(2) . . ?
C25 O4 Ti1 127.7(2) . . ?
C24 N1 C20 118.9(3) . . ?
C24 N1 Ti1 127.4(2) . . ?
C20 N1 Ti1 113.5(2) . . ?
C30 N2 C26 118.7(4) . . ?
C30 N2 Ti1 127.3(3) . . ?
C26 N2 Ti1 113.9(3) . . ?
O2 C1 C2 121.0(3) . . ?
O2 C1 C6 118.3(3) . . ?
C2 C1 C6 120.7(3) . . ?
C1 C2 C3 120.3(4) . . ?
C1 C2 H2 119.8 . . ?
C3 C2 H2 119.8 . . ?
C4 C3 C2 119.2(4) . . ?
C4 C3 H3 120.4 . . ?
C2 C3 H3 120.4 . . ?
C5 C4 C3 119.8(4) . . ?
C5 C4 H4 120.1 . . ?
C3 C4 H4 120.1 . . ?
C4 C5 C6 122.9(4) . . ?
C4 C5 H5 118.5 . . ?
C6 C5 H5 118.5 . . ?
C5 C6 C1 117.0(4) . . ?
C5 C6 C7 124.4(3) . . ?
C1 C6 C7 118.6(3) . . ?
C9 C7 C6 115.0(3) . . ?
C9 C7 C8 110.2(3) . . ?
C6 C7 C8 110.6(3) . . ?
C9 C7 H7 106.9 . . ?
C6 C7 H7 106.9 . . ?
C8 C7 H7 106.9 . . ?
C7 C8 H8A 109.5 . . ?
C7 C8 H8B 109.5 . . ?
H8A C8 H8B 109.5 . . ?
C7 C8 H8C 109.5 . . ?
H8A C8 H8C 109.5 . . ?
H8B C8 H8C 109.5 . . ?
C7 C9 H9A 109.5 . . ?
C7 C9 H9B 109.5 . . ?
H9A C9 H9B 109.5 . . ?
C7 C9 H9C 109.5 . . ?
H9A C9 H9C 109.5 . . ?
H9B C9 H9C 109.5 . . ?
O1 C10 C11 120.3(3) . . ?
O1 C10 C15 119.4(3) . . ?
C11 C10 C15 120.3(3) . . ?
C12 C11 C10 120.5(3) . . ?
C12 C11 H11 119.8 . . ?
C10 C11 H11 119.8 . . ?
C13 C12 C11 120.0(4) . . ?
C13 C12 H12 120.0 . . ?
C11 C12 H12 120.0 . . ?
C12 C13 C14 119.5(4) . . ?
C12 C13 H13 120.3 . . ?
C14 C13 H13 120.3 . . ?
C13 C14 C15 122.6(4) . . ?
C13 C14 H14 118.7 . . ?
C15 C14 H14 118.7 . . ?
C14 C15 C10 117.1(3) . . ?
C14 C15 C16 122.6(3) . . ?
C10 C15 C16 120.3(3) . . ?
C18 C16 C15 112.9(4) . . ?
C18 C16 C17 111.1(4) . . ?
C15 C16 C17 110.5(3) . . ?
C18 C16 H16 107.3 . . ?
C15 C16 H16 107.3 . . ?
C17 C16 H16 107.3 . . ?
C16 C17 H17A 109.5 . . ?
C16 C17 H17B 109.5 . . ?
H17A C17 H17B 109.5 . . ?
C16 C17 H17C 109.5 . . ?
H17A C17 H17C 109.5 . . ?
H17B C17 H17C 109.5 . . ?
C16 C18 H18A 109.5 . . ?
C16 C18 H18B 109.5 . . ?
H18A C18 H18B 109.5 . . ?
C16 C18 H18C 109.5 . . ?
H18A C18 H18C 109.5 . . ?
H18B C18 H18C 109.5 . . ?
O3 C19 C20 110.3(3) . . ?
O3 C19 H19A 109.6 . . ?
C20 C19 H19A 109.6 . . ?
O3 C19 H19B 109.6 . . ?
C20 C19 H19B 109.6 . . ?
H19A C19 H19B 108.1 . . ?
N1 C20 C21 122.1(3) . . ?
N1 C20 C19 113.8(3) . . ?
C21 C20 C19 124.1(3) . . ?
C22 C21 C20 118.3(3) . . ?
C22 C21 H21 120.8 . . ?
C20 C21 H21 120.8 . . ?
C21 C22 C23 120.1(3) . . ?
C21 C22 H22 120.0 . . ?
C23 C22 H22 120.0 . . ?
C22 C23 C24 118.9(3) . . ?
C22 C23 H23 120.6 . . ?
C24 C23 H23 120.6 . . ?
N1 C24 C23 121.7(4) . . ?
N1 C24 H24 119.2 . . ?
C23 C24 H24 119.2 . . ?
O4 C25 C26 109.7(3) . . ?
O4 C25 H25A 109.7 . . ?
C26 C25 H25A 109.7 . . ?
O4 C25 H25B 109.7 . . ?
C26 C25 H25B 109.7 . . ?
H25A C25 H25B 108.2 . . ?
N2 C26 C27 121.9(4) . . ?
N2 C26 C25 113.5(3) . . ?
C27 C26 C25 124.6(4) . . ?
C28 C27 C26 118.4(5) . . ?
C28 C27 H27 120.8 . . ?
C26 C27 H27 120.8 . . ?
C29 C28 C27 119.8(5) . . ?
C29 C28 H28 120.1 . . ?
C27 C28 H28 120.1 . . ?
C28 C29 C30 119.2(5) . . ?
C28 C29 H29 120.4 . . ?
C30 C29 H29 120.4 . . ?
N2 C30 C29 122.1(4) . . ?
N2 C30 H30 119.0 . . ?
C29 C30 H30 119.0 . . ?

loop_
_geom_bond_atom_site_label_1
_geom_bond_atom_site_label_2
_geom_bond_distance
_geom_bond_site_symmetry_2
_geom_bond_publ_flag
Ti1 O2 1.843(3) . ?
Ti1 O1 1.853(2) . ?
Ti1 O4 1.866(2) . ?
Ti1 O3 1.879(2) . ?
Ti1 N1 2.232(3) . ?
Ti1 N2 2.250(3) . ?
O1 C10 1.343(4) . ?
O2 C1 1.341(4) . ?
O3 C19 1.396(4) . ?
O4 C25 1.391(4) . ?
N1 C24 1.342(4) . ?
N1 C20 1.346(4) . ?
N2 C30 1.334(5) . ?
N2 C26 1.339(4) . ?
C1 C2 1.381(5) . ?
C1 C6 1.409(5) . ?
C2 C3 1.392(6) . ?
C2 H2 0.9500 . ?
C3 C4 1.385(7) . ?
C3 H3 0.9500 . ?
C4 C5 1.367(6) . ?
C4 H4 0.9500 . ?
C5 C6 1.379(5) . ?
C5 H5 0.9500 . ?
C6 C7 1.523(5) . ?
C7 C9 1.495(5) . ?
C7 C8 1.529(5) . ?
C7 H7 1.0000 . ?
C8 H8A 0.9800 . ?
C8 H8B 0.9800 . ?
C8 H8C 0.9800 . ?
C9 H9A 0.9800 . ?
C9 H9B 0.9800 . ?
C9 H9C 0.9800 . ?
C10 C11 1.391(5) . ?
C10 C15 1.394(4) . ?
C11 C12 1.378(5) . ?
C11 H11 0.9500 . ?
C12 C13 1.368(6) . ?
C12 H12 0.9500 . ?
C13 C14 1.370(6) . ?
C13 H13 0.9500 . ?
C14 C15 1.394(5) . ?
C14 H14 0.9500 . ?
C15 C16 1.508(5) . ?
C16 C18 1.506(6) . ?
C16 C17 1.530(6) . ?
C16 H16 1.0000 . ?
C17 H17A 0.9800 . ?
C17 H17B 0.9800 . ?
C17 H17C 0.9800 . ?
C18 H18A 0.9800 . ?
C18 H18B 0.9800 . ?
C18 H18C 0.9800 . ?
C19 C20 1.508(5) . ?
C19 H19A 0.9900 . ?
C19 H19B 0.9900 . ?
C20 C21 1.386(5) . ?
C21 C22 1.371(5) . ?
C21 H21 0.9500 . ?
C22 C23 1.376(5) . ?
C22 H22 0.9500 . ?
C23 C24 1.383(5) . ?
C23 H23 0.9500 . ?
C24 H24 0.9500 . ?
C25 C26 1.507(6) . ?
C25 H25A 0.9900 . ?
C25 H25B 0.9900 . ?
C26 C27 1.396(6) . ?
C27 C28 1.381(7) . ?
C27 H27 0.9500 . ?
C28 C29 1.354(7) . ?
C28 H28 0.9500 . ?
C29 C30 1.392(6) . ?
C29 H29 0.9500 . ?
C30 H30 0.9500 . ?
